data_1570482
loop_
_publ_author_name
'Dissanayake, Deepamali'
'Draper, Alysia'
'Liu, Zhizhou'
'Jaunnoo, Neelofur'
'Haven, Joris J.'
'Forsyth, Craig'
'McKay, Alasdair I.'
'Junkers, Tanja'
'Vidovi&#x107;, Dragoslav'

_publ_section_title
;
 Lewis acid catalysed polymerisation of cyclopentenone.
;
_journal_issue 2
_journal_name_full 'Chemical science'
_journal_page_first 639
_journal_page_last 643
_journal_paper_doi 10.1039/d3sc05186b
_journal_volume 15
_journal_year 2024
_chemical_formula_moiety 'C23 H25 Al F6 N2 O6 S2'
_chemical_formula_sum 'C23 H25 Al F6 N2 O6 S2'
_chemical_formula_weight 630.55
_space_group_crystal_system triclinic
_space_group_IT_number 2
_space_group_name_Hall '-P 1'
_space_group_name_H-M_alt 'P -1'
_atom_sites_solution_hydrogens geom
_atom_sites_solution_primary direct
_audit_creation_method SHELXL-2018/3
_audit_update_record
;
2022-05-29 deposited with the CCDC.	2023-12-01 downloaded from the CCDC.
;
_cell_angle_alpha 75.810(2)
_cell_angle_beta 72.977(2)
_cell_angle_gamma 66.135(2)
_cell_formula_units_Z 2
_cell_length_a 9.4060(2)
_cell_length_b 11.1167(2)
_cell_length_c 15.5637(3)
_cell_measurement_reflns_used 11884
_cell_measurement_temperature 123(2)
_cell_measurement_theta_max 77.1260
_cell_measurement_theta_min 4.3960
_cell_volume 1408.04(5)
_computing_cell_refinement 'CrysAlisPro 1.171.40.81a (Rigaku OD, 2020)'
_computing_data_collection 'CrysAlisPro 1.171.40.81a (Rigaku OD, 2020)'
_computing_data_reduction 'CrysAlisPro 1.171.40.81a (Rigaku OD, 2020)'
_computing_structure_refinement 'SHELXL-2018/3 (Sheldrick, 2018)'
_computing_structure_solution 'SHELXS-2018/3 (Sheldrick, 2018)'
_diffrn_ambient_temperature 123(2)
_diffrn_detector_area_resol_mean 10.0000
_diffrn_measured_fraction_theta_full 1.000
_diffrn_measured_fraction_theta_max 0.977
_diffrn_measurement_device_type 'XtaLAB Synergy, Dualflex, HyPix'
_diffrn_measurement_method '\w scans'
_diffrn_radiation_type CuK\a
_diffrn_radiation_wavelength 1.54184
_diffrn_reflns_av_R_equivalents 0.0575
_diffrn_reflns_av_unetI/netI 0.0422
_diffrn_reflns_Laue_measured_fraction_full 1.000
_diffrn_reflns_Laue_measured_fraction_max 0.977
_diffrn_reflns_limit_h_max 11
_diffrn_reflns_limit_h_min -11
_diffrn_reflns_limit_k_max 11
_diffrn_reflns_limit_k_min -14
_diffrn_reflns_limit_l_max 19
_diffrn_reflns_limit_l_min -19
_diffrn_reflns_number 28857
_diffrn_reflns_point_group_measured_fraction_full 1.000
_diffrn_reflns_point_group_measured_fraction_max 0.977
_diffrn_reflns_theta_full 67.684
_diffrn_reflns_theta_max 77.431
_diffrn_reflns_theta_min 4.395
_diffrn_source 'micro-focus sealed X-ray tube'
_exptl_absorpt_coefficient_mu 2.756
_exptl_absorpt_correction_T_max 1.00000
_exptl_absorpt_correction_T_min 0.83501
_exptl_absorpt_correction_type multi-scan
_exptl_absorpt_process_details
;
CrysAlisPro 1.171.40.81a (Rigaku Oxford Diffraction, 2020)
Empirical absorption correction using spherical harmonics,
implemented in SCALE3 ABSPACK scaling algorithm.
;
_exptl_crystal_colour colourless
_exptl_crystal_density_diffrn 1.487
_exptl_crystal_description plate
_exptl_crystal_F_000 648
_exptl_crystal_size_max 0.20
_exptl_crystal_size_mid 0.10
_exptl_crystal_size_min 0.05
_refine_diff_density_max 0.379
_refine_diff_density_min -0.421
_refine_diff_density_rms 0.061
_refine_ls_extinction_method none
_refine_ls_goodness_of_fit_ref 1.050
_refine_ls_hydrogen_treatment constr
_refine_ls_matrix_type full
_refine_ls_number_parameters 367
_refine_ls_number_reflns 5837
_refine_ls_number_restraints 0
_refine_ls_restrained_S_all 1.050
_refine_ls_R_factor_all 0.0455
_refine_ls_R_factor_gt 0.0396
_refine_ls_shift/su_max 0.000
_refine_ls_shift/su_mean 0.000
_refine_ls_structure_factor_coef Fsqd
_refine_ls_weighting_details 'w=1/[\s^2^(Fo^2^)+(0.0509P)^2^+0.6301P] where P=(Fo^2^+2Fc^2^)/3'
_refine_ls_weighting_scheme calc
_refine_ls_wR_factor_gt 0.1015
_refine_ls_wR_factor_ref 0.1059
_reflns_Friedel_coverage 0.000
_reflns_number_gt 5074
_reflns_number_total 5837
_reflns_threshold_expression 'I > 2\s(I)'
_cod_data_source_file d3sc05186b2.cif
_cod_data_source_block MX104_20
_cod_depositor_comments 'Adding full bibliography for 1570482--1570484.cif.'
_cod_database_code 1570482
_shelx_shelxl_version_number 2018/3
_shelx_space_group_comment
;
The symmetry employed for this shelxl refinement is uniquely defined
by the following loop, which should always be used as a source of
symmetry information in preference to the above space-group names.
They are only intended as comments.
;

loop_
_space_group_symop_operation_xyz
'x, y, z'
'-x, -y, -z'

loop_
_atom_site_label
_atom_site_type_symbol
_atom_site_fract_x
_atom_site_fract_y
_atom_site_fract_z
_atom_site_U_iso_or_equiv
_atom_site_adp_type
_atom_site_occupancy
_atom_site_site_symmetry_order
_atom_site_calc_flag
_atom_site_refinement_flags_posn
_atom_site_refinement_flags_adp
_atom_site_refinement_flags_occupancy
_atom_site_disorder_assembly
_atom_site_disorder_group
S1 S 0.22360(5) 0.09934(4) 0.37115(3) 0.01972(11) Uani 1 1 d . . . . .
S2 S 0.21196(5) 0.36661(4) 0.13953(3) 0.02419(12) Uani 1 1 d . . . . .
Al1 Al 0.45889(5) 0.24762(5) 0.26324(3) 0.01685(12) Uani 1 1 d . . . . .
F1 F 0.40840(17) -0.10200(15) 0.46349(11) 0.0557(4) Uani 1 1 d . . . . .
F2 F 0.15929(17) -0.06065(15) 0.51375(10) 0.0485(4) Uani 1 1 d . . . . .
F3 F 0.2663(2) 0.06288(15) 0.53575(9) 0.0516(4) Uani 1 1 d . . . . .
F4 F 0.01748(19) 0.48042(14) 0.27909(11) 0.0581(4) Uani 1 1 d . . . . .
F5 F -0.07878(18) 0.53273(17) 0.16076(16) 0.0752(6) Uani 1 1 d . . . . .
F6 F 0.08696(17) 0.61535(12) 0.16726(11) 0.0486(4) Uani 1 1 d . . . . .
O1 O 0.36289(15) 0.14496(13) 0.34079(9) 0.0264(3) Uani 1 1 d . . . . .
O2 O 0.2326(2) 0.01284(13) 0.31492(10) 0.0353(3) Uani 1 1 d . . . . .
O3 O 0.07886(15) 0.20525(14) 0.39636(10) 0.0312(3) Uani 1 1 d . . . . .
O4 O 0.33712(15) 0.35176(12) 0.18742(9) 0.0246(3) Uani 1 1 d . . . . .
O5 O 0.15791(18) 0.25813(14) 0.16967(11) 0.0358(3) Uani 1 1 d . . . . .
O6 O 0.2548(2) 0.41116(17) 0.04585(10) 0.0426(4) Uani 1 1 d . . . . .
N1 N 0.65967(17) 0.14326(14) 0.21043(10) 0.0194(3) Uani 1 1 d . . . . .
N2 N 0.50394(16) 0.35345(14) 0.31686(10) 0.0186(3) Uani 1 1 d . . . . .
C1 C 0.3847(2) 0.48215(16) 0.33721(13) 0.0210(3) Uani 1 1 d . . . . .
C2 C 0.2715(2) 0.49125(19) 0.41936(13) 0.0259(4) Uani 1 1 d . . . . .
C3 C 0.1569(2) 0.6169(2) 0.43409(15) 0.0329(5) Uani 1 1 d . . . . .
H3 H 0.077119 0.625855 0.488680 0.039 Uiso 1 1 calc R U . . .
C4 C 0.1576(3) 0.7277(2) 0.37095(17) 0.0382(5) Uani 1 1 d . . . . .
H4 H 0.079468 0.812190 0.382626 0.046 Uiso 1 1 calc R U . . .
C5 C 0.2712(3) 0.71675(19) 0.29084(16) 0.0349(5) Uani 1 1 d . . . . .
H5 H 0.271110 0.794203 0.248118 0.042 Uiso 1 1 calc R U . . .
C6 C 0.3865(2) 0.59340(18) 0.27147(14) 0.0261(4) Uani 1 1 d . . . . .
C7 C 0.2738(2) 0.3727(2) 0.49122(14) 0.0333(4) Uani 1 1 d . . . . .
H7A H 0.254513 0.307667 0.467911 0.050 Uiso 1 1 calc R U . . .
H7B H 0.190477 0.400949 0.545049 0.050 Uiso 1 1 calc R U . . .
H7C H 0.377993 0.332083 0.507584 0.050 Uiso 1 1 calc R U . . .
C8 C 0.5084(3) 0.58151(19) 0.18324(15) 0.0318(4) Uani 1 1 d . . . . .
H8A H 0.494218 0.670049 0.147904 0.048 Uiso 1 1 calc R U . . .
H8B H 0.494899 0.525614 0.148632 0.048 Uiso 1 1 calc R U . . .
H8C H 0.615547 0.541110 0.195704 0.048 Uiso 1 1 calc R U . . .
C9 C 0.6520(2) 0.32129(17) 0.32898(12) 0.0204(3) Uani 1 1 d . . . . .
C10 C 0.6786(2) 0.40331(19) 0.38200(14) 0.0279(4) Uani 1 1 d . . . . .
H10A H 0.659043 0.493785 0.349119 0.042 Uiso 1 1 calc R U . . .
H10B H 0.788749 0.363450 0.389815 0.042 Uiso 1 1 calc R U . . .
H10C H 0.605422 0.406277 0.441696 0.042 Uiso 1 1 calc R U . . .
C11 C 0.7828(2) 0.21599(17) 0.29318(12) 0.0219(3) Uani 1 1 d . . . . .
H11 H 0.878806 0.195186 0.311728 0.026 Uiso 1 1 calc R U . . .
C12 C 0.7896(2) 0.13752(17) 0.23332(12) 0.0209(3) Uani 1 1 d . . . . .
C13 C 0.9503(2) 0.0454(2) 0.19141(15) 0.0301(4) Uani 1 1 d . . . . .
H13A H 0.952181 -0.046120 0.206501 0.045 Uiso 1 1 calc R U . . .
H13B H 1.032435 0.051586 0.215084 0.045 Uiso 1 1 calc R U . . .
H13C H 0.970990 0.070523 0.125303 0.045 Uiso 1 1 calc R U . . .
C14 C 0.67814(19) 0.07037(17) 0.13980(12) 0.0216(3) Uani 1 1 d . . . . .
C15 C 0.6795(2) -0.06013(19) 0.16262(15) 0.0287(4) Uani 1 1 d . . . . .
C16 C 0.6933(2) -0.1236(2) 0.09149(18) 0.0392(5) Uani 1 1 d . . . . .
H16 H 0.695258 -0.212284 0.104590 0.047 Uiso 1 1 calc R U . . .
C17 C 0.7040(3) -0.0611(3) 0.00373(18) 0.0439(6) Uani 1 1 d . . . . .
H17 H 0.711916 -0.106029 -0.043078 0.053 Uiso 1 1 calc R U . . .
C18 C 0.7035(3) 0.0673(2) -0.01709(15) 0.0377(5) Uani 1 1 d . . . . .
H18 H 0.711699 0.109721 -0.078327 0.045 Uiso 1 1 calc R U . . .
C19 C 0.6909(2) 0.1355(2) 0.05058(13) 0.0274(4) Uani 1 1 d . . . . .
C20 C 0.6723(3) -0.1328(2) 0.25783(16) 0.0385(5) Uani 1 1 d . . . . .
H20A H 0.660708 -0.073508 0.298802 0.058 Uiso 1 1 calc R U . . .
H20B H 0.770590 -0.210530 0.260179 0.058 Uiso 1 1 calc R U . . .
H20C H 0.580892 -0.161890 0.276700 0.058 Uiso 1 1 calc R U . . .
C21 C 0.6965(3) 0.2733(2) 0.02610(14) 0.0355(5) Uani 1 1 d . . . . .
H21A H 0.722815 0.295632 -0.040130 0.053 Uiso 1 1 calc R U . . .
H21B H 0.778011 0.276809 0.051808 0.053 Uiso 1 1 calc R U . . .
H21C H 0.592465 0.337153 0.050678 0.053 Uiso 1 1 calc R U . . .
C22 C 0.2679(2) -0.00610(19) 0.47767(14) 0.0281(4) Uani 1 1 d . . . . .
C23 C 0.0499(2) 0.5076(2) 0.18922(17) 0.0374(5) Uani 1 1 d . . . . .

loop_
_atom_site_aniso_label
_atom_site_aniso_U_11
_atom_site_aniso_U_22
_atom_site_aniso_U_33
_atom_site_aniso_U_23
_atom_site_aniso_U_13
_atom_site_aniso_U_12
S1 0.0180(2) 0.0201(2) 0.0220(2) -0.00038(16) -0.00527(16) -0.00863(16)
S2 0.0234(2) 0.0277(2) 0.0235(2) -0.00108(17) -0.01024(17) -0.00906(17)
Al1 0.0138(2) 0.0185(2) 0.0186(3) -0.00404(19) -0.00336(18) -0.00544(18)
F1 0.0353(7) 0.0497(8) 0.0507(9) 0.0163(7) -0.0109(6) 0.0035(6)
F2 0.0462(7) 0.0622(8) 0.0439(8) 0.0248(7) -0.0184(6) -0.0388(7)
F3 0.0837(11) 0.0564(8) 0.0298(7) 0.0052(6) -0.0254(7) -0.0377(8)
F4 0.0538(9) 0.0393(7) 0.0517(9) -0.0086(7) 0.0200(7) -0.0080(6)
F5 0.0280(7) 0.0606(10) 0.1315(18) -0.0042(10) -0.0373(9) -0.0020(7)
F6 0.0424(7) 0.0248(6) 0.0659(10) -0.0006(6) -0.0015(7) -0.0099(5)
O1 0.0207(6) 0.0310(7) 0.0279(7) 0.0009(5) -0.0043(5) -0.0134(5)
O2 0.0544(9) 0.0270(7) 0.0336(8) -0.0016(6) -0.0170(7) -0.0203(7)
O3 0.0188(6) 0.0326(7) 0.0322(8) -0.0010(6) -0.0023(5) -0.0037(5)
O4 0.0222(6) 0.0263(6) 0.0265(7) -0.0037(5) -0.0104(5) -0.0064(5)
O5 0.0411(8) 0.0340(7) 0.0417(9) -0.0038(6) -0.0159(7) -0.0191(6)
O6 0.0501(9) 0.0570(10) 0.0230(8) 0.0020(7) -0.0127(7) -0.0226(8)
N1 0.0178(7) 0.0195(7) 0.0204(7) -0.0046(6) -0.0029(6) -0.0062(5)
N2 0.0157(6) 0.0193(7) 0.0206(7) -0.0042(5) -0.0036(5) -0.0055(5)
C1 0.0171(8) 0.0199(8) 0.0290(9) -0.0102(7) -0.0078(7) -0.0039(6)
C2 0.0206(8) 0.0322(9) 0.0296(10) -0.0144(8) -0.0055(7) -0.0085(7)
C3 0.0220(9) 0.0398(11) 0.0390(12) -0.0243(9) -0.0066(8) -0.0028(8)
C4 0.0326(11) 0.0293(10) 0.0512(14) -0.0206(10) -0.0178(10) 0.0046(8)
C5 0.0396(11) 0.0216(9) 0.0460(13) -0.0073(9) -0.0215(10) -0.0035(8)
C6 0.0270(9) 0.0231(9) 0.0319(10) -0.0066(7) -0.0117(8) -0.0077(7)
C7 0.0305(10) 0.0406(11) 0.0284(10) -0.0145(9) 0.0048(8) -0.0149(9)
C8 0.0346(10) 0.0247(9) 0.0347(11) 0.0014(8) -0.0086(9) -0.0119(8)
C9 0.0189(8) 0.0234(8) 0.0200(8) -0.0015(7) -0.0052(6) -0.0091(6)
C10 0.0218(8) 0.0322(9) 0.0340(10) -0.0118(8) -0.0093(8) -0.0077(7)
C11 0.0162(8) 0.0260(8) 0.0237(9) -0.0032(7) -0.0064(7) -0.0065(7)
C12 0.0165(8) 0.0215(8) 0.0218(9) -0.0008(7) -0.0040(7) -0.0052(6)
C13 0.0176(8) 0.0331(10) 0.0366(11) -0.0128(8) -0.0047(8) -0.0027(7)
C14 0.0135(7) 0.0257(8) 0.0241(9) -0.0093(7) -0.0010(6) -0.0045(6)
C15 0.0201(8) 0.0258(9) 0.0396(11) -0.0123(8) -0.0017(8) -0.0065(7)
C16 0.0284(10) 0.0333(11) 0.0603(15) -0.0252(10) -0.0045(10) -0.0085(8)
C17 0.0321(11) 0.0543(14) 0.0504(14) -0.0350(12) -0.0086(10) -0.0053(10)
C18 0.0298(10) 0.0517(13) 0.0273(11) -0.0164(10) -0.0050(8) -0.0051(9)
C19 0.0191(8) 0.0359(10) 0.0233(9) -0.0091(8) -0.0019(7) -0.0051(7)
C20 0.0402(12) 0.0218(9) 0.0454(13) -0.0055(9) 0.0001(10) -0.0091(8)
C21 0.0346(11) 0.0377(11) 0.0253(10) 0.0012(8) 0.0005(8) -0.0119(9)
C22 0.0233(9) 0.0323(10) 0.0285(10) 0.0052(8) -0.0086(8) -0.0132(8)
C23 0.0236(9) 0.0294(10) 0.0513(14) 0.0029(9) -0.0083(9) -0.0067(8)

loop_
_atom_type_symbol
_atom_type_description
_atom_type_scat_dispersion_real
_atom_type_scat_dispersion_imag
_atom_type_scat_source
C C 0.0181 0.0091 'International Tables Vol C Tables 4.2.6.8 and 6.1.1.4'
H H 0.0000 0.0000 'International Tables Vol C Tables 4.2.6.8 and 6.1.1.4'
Al Al 0.2130 0.2455 'International Tables Vol C Tables 4.2.6.8 and 6.1.1.4'
F F 0.0727 0.0534 'International Tables Vol C Tables 4.2.6.8 and 6.1.1.4'
N N 0.0311 0.0180 'International Tables Vol C Tables 4.2.6.8 and 6.1.1.4'
O O 0.0492 0.0322 'International Tables Vol C Tables 4.2.6.8 and 6.1.1.4'
S S 0.3331 0.5567 'International Tables Vol C Tables 4.2.6.8 and 6.1.1.4'

loop_
_geom_angle_atom_site_label_1
_geom_angle_atom_site_label_2
_geom_angle_atom_site_label_3
_geom_angle
_geom_angle_site_symmetry_1
_geom_angle_site_symmetry_3
_geom_angle_publ_flag
O2 S1 O3 120.13(9) . . ?
O2 S1 O1 112.15(9) . . ?
O3 S1 O1 111.38(8) . . ?
O2 S1 C22 105.58(9) . . ?
O3 S1 C22 105.64(9) . . ?
O1 S1 C22 99.38(8) . . ?
O6 S2 O5 120.72(10) . . ?
O6 S2 O4 110.67(9) . . ?
O5 S2 O4 111.40(8) . . ?
O6 S2 C23 106.62(10) . . ?
O5 S2 C23 105.73(10) . . ?
O4 S2 C23 99.18(9) . . ?
O4 Al1 O1 109.35(6) . . ?
O4 Al1 N2 107.80(6) . . ?
O1 Al1 N2 113.80(7) . . ?
O4 Al1 N1 115.46(7) . . ?
O1 Al1 N1 108.97(7) . . ?
N2 Al1 N1 101.42(7) . . ?
S1 O1 Al1 148.50(9) . . ?
S2 O4 Al1 145.78(9) . . ?
C12 N1 C14 119.54(14) . . ?
C12 N1 Al1 121.28(12) . . ?
C14 N1 Al1 119.12(11) . . ?
C9 N2 C1 118.58(14) . . ?
C9 N2 Al1 121.02(12) . . ?
C1 N2 Al1 119.99(11) . . ?
C2 C1 C6 122.23(16) . . ?
C2 C1 N2 120.02(16) . . ?
C6 C1 N2 117.74(16) . . ?
C1 C2 C3 117.51(19) . . ?
C1 C2 C7 122.08(16) . . ?
C3 C2 C7 120.38(18) . . ?
C4 C3 C2 121.2(2) . . ?
C3 C4 C5 120.35(18) . . ?
C4 C5 C6 121.0(2) . . ?
C5 C6 C1 117.68(19) . . ?
C5 C6 C8 120.85(18) . . ?
C1 C6 C8 121.47(16) . . ?
N2 C9 C11 122.99(16) . . ?
N2 C9 C10 118.83(15) . . ?
C11 C9 C10 118.17(15) . . ?
C9 C11 C12 127.77(16) . . ?
N1 C12 C11 122.91(15) . . ?
N1 C12 C13 119.03(16) . . ?
C11 C12 C13 118.04(16) . . ?
C19 C14 C15 122.29(17) . . ?
C19 C14 N1 117.76(16) . . ?
C15 C14 N1 119.93(17) . . ?
C16 C15 C14 117.1(2) . . ?
C16 C15 C20 120.28(19) . . ?
C14 C15 C20 122.64(18) . . ?
C17 C16 C15 121.6(2) . . ?
C16 C17 C18 120.2(2) . . ?
C17 C18 C19 120.9(2) . . ?
C18 C19 C14 117.93(19) . . ?
C18 C19 C21 120.07(19) . . ?
C14 C19 C21 121.97(17) . . ?
F2 C22 F3 108.82(18) . . ?
F2 C22 F1 108.25(17) . . ?
F3 C22 F1 108.42(17) . . ?
F2 C22 S1 108.52(13) . . ?
F3 C22 S1 111.56(13) . . ?
F1 C22 S1 111.19(14) . . ?
F5 C23 F6 108.90(18) . . ?
F5 C23 F4 108.4(2) . . ?
F6 C23 F4 107.5(2) . . ?
F5 C23 S2 109.66(18) . . ?
F6 C23 S2 111.67(15) . . ?
F4 C23 S2 110.59(14) . . ?

loop_
_geom_bond_atom_site_label_1
_geom_bond_atom_site_label_2
_geom_bond_distance
_geom_bond_site_symmetry_2
_geom_bond_publ_flag
S1 O2 1.4147(14) . ?
S1 O3 1.4178(14) . ?
S1 O1 1.5016(13) . ?
S1 C22 1.831(2) . ?
S2 O6 1.4132(16) . ?
S2 O5 1.4184(15) . ?
S2 O4 1.5049(13) . ?
S2 C23 1.830(2) . ?
Al1 O4 1.7588(13) . ?
Al1 O1 1.7592(13) . ?
Al1 N2 1.8309(15) . ?
Al1 N1 1.8368(15) . ?
F1 C22 1.318(2) . ?
F2 C22 1.313(2) . ?
F3 C22 1.314(2) . ?
F4 C23 1.326(3) . ?
F5 C23 1.311(3) . ?
F6 C23 1.319(3) . ?
N1 C12 1.344(2) . ?
N1 C14 1.451(2) . ?
N2 C9 1.349(2) . ?
N2 C1 1.456(2) . ?
C1 C2 1.399(3) . ?
C1 C6 1.401(3) . ?
C2 C3 1.400(3) . ?
C2 C7 1.502(3) . ?
C3 C4 1.375(3) . ?
C4 C5 1.378(3) . ?
C5 C6 1.398(3) . ?
C6 C8 1.504(3) . ?
C9 C11 1.396(2) . ?
C9 C10 1.500(2) . ?
C11 C12 1.397(3) . ?
C12 C13 1.502(2) . ?
C14 C19 1.395(3) . ?
C14 C15 1.402(3) . ?
C15 C16 1.402(3) . ?
C15 C20 1.501(3) . ?
C16 C17 1.367(4) . ?
C17 C18 1.383(4) . ?
C18 C19 1.394(3) . ?
C19 C21 1.503(3) . ?
